data_4109359
loop_
_publ_author_name
'Audrey Chan'
'Karl A. Scheidt'

_publ_contact_author_email scheidt@northwestern.edu
_publ_contact_author_name 'Karl Scheidt'
_publ_section_title
;
 Highly Stereoselective Formal [3 + 3] Cycloaddition of Enals and
 Azomethine Imines Catalyzed by N-Heterocyclic Carbenes
;
_journal_name_full 'Journal of the American Chemical Society'
_journal_page_first 5334
_journal_page_last 5335
_journal_paper_doi 10.1021/ja0709167
_journal_volume 129
_journal_year 2007
_chemical_formula_sum 'C26 H24 N2 O2'
_chemical_formula_weight 396.47
_chemical_name_systematic
; 
 ? 
;
_space_group_IT_number 2
_symmetry_cell_setting triclinic
_symmetry_space_group_name_Hall '-P 1'
_symmetry_space_group_name_H-M 'P -1'
_atom_sites_solution_hydrogens geom
_atom_sites_solution_primary direct
_atom_sites_solution_secondary difmap
_audit_creation_method SHELXL-97
_cell_angle_alpha 93.6650(10)
_cell_angle_beta 95.4380(10)
_cell_angle_gamma 91.5370(10)
_cell_formula_units_Z 2
_cell_length_a 9.4020(7)
_cell_length_b 10.0753(7)
_cell_length_c 10.8800(8)
_cell_measurement_temperature 153(2)
_cell_volume 1023.34(13)
_computing_structure_refinement 'SHELXL-97 (Sheldrick, 1997)'
_computing_structure_solution 'SHELXS-97 (Sheldrick, 1990)'
_diffrn_ambient_temperature 153(2)
_diffrn_measured_fraction_theta_full 0.887
_diffrn_measured_fraction_theta_max 0.887
_diffrn_radiation_monochromator graphite
_diffrn_radiation_source 'fine-focus sealed tube'
_diffrn_radiation_type MoK\a
_diffrn_radiation_wavelength 0.71073
_diffrn_reflns_av_R_equivalents 0.0366
_diffrn_reflns_av_sigmaI/netI 0.0330
_diffrn_reflns_limit_h_max 12
_diffrn_reflns_limit_h_min -12
_diffrn_reflns_limit_k_max 13
_diffrn_reflns_limit_k_min -13
_diffrn_reflns_limit_l_max 14
_diffrn_reflns_limit_l_min -14
_diffrn_reflns_number 9410
_diffrn_reflns_theta_full 28.82
_diffrn_reflns_theta_max 28.82
_diffrn_reflns_theta_min 1.88
_exptl_absorpt_coefficient_mu 0.082
_exptl_crystal_density_diffrn 1.287
_exptl_crystal_F_000 420
_refine_diff_density_max 1.540
_refine_diff_density_min -0.438
_refine_diff_density_rms 0.061
_refine_ls_extinction_method none
_refine_ls_goodness_of_fit_ref 1.061
_refine_ls_hydrogen_treatment mixed
_refine_ls_matrix_type full
_refine_ls_number_parameters 281
_refine_ls_number_reflns 4750
_refine_ls_number_restraints 0
_refine_ls_restrained_S_all 1.061
_refine_ls_R_factor_all 0.0678
_refine_ls_R_factor_gt 0.0612
_refine_ls_shift/su_max 5.080
_refine_ls_shift/su_mean 0.051
_refine_ls_structure_factor_coef Fsqd
_refine_ls_weighting_details 'calc w=1/[\s^2^(Fo^2^)+(0.0960P)^2^+0.6340P] where P=(Fo^2^+2Fc^2^)/3'
_refine_ls_weighting_scheme calc
_refine_ls_wR_factor_gt 0.1746
_refine_ls_wR_factor_ref 0.1805
_reflns_number_gt 4137
_reflns_number_total 4750
_reflns_threshold_expression >2sigma(I)
_cod_data_source_file ja0709167si20070208_105336.cif
_cod_data_source_block Chan_Scheidt2
_cod_database_code 4109359

loop_
_symmetry_equiv_pos_as_xyz
'x, y, z'
'-x, -y, -z'

loop_
_atom_site_label
_atom_site_type_symbol
_atom_site_fract_x
_atom_site_fract_y
_atom_site_fract_z
_atom_site_U_iso_or_equiv
_atom_site_adp_type
_atom_site_occupancy
_atom_site_symmetry_multiplicity
_atom_site_calc_flag
_atom_site_refinement_flags
C1 C 0.89261(19) 0.40262(17) 0.40866(15) 0.0261(4) Uani 1 1 d .
C2 C 0.76481(19) 0.48806(18) 0.42032(17) 0.0290(4) Uani 1 1 d .
H2A H 0.7326 0.5243 0.3403 0.035 Uiso 1 1 calc R
H2B H 0.7869 0.5628 0.4835 0.035 Uiso 1 1 calc R
C3 C 0.65163(18) 0.39174(17) 0.46004(15) 0.0256(4) Uani 1 1 d .
H3 H 0.590(2) 0.441(2) 0.517(2) 0.031 Uiso 1 1 calc .
C4 C 0.55712(18) 0.32172(17) 0.35358(15) 0.0251(3) Uani 1 1 d .
C5 C 0.60381(19) 0.29806(18) 0.23619(16) 0.0292(4) Uani 1 1 d .
H5 H 0.6979 0.3257 0.2219 0.035 Uiso 1 1 calc R
C6 C 0.5142(2) 0.2346(2) 0.14022(17) 0.0342(4) Uani 1 1 d .
H6 H 0.5476 0.2176 0.0612 0.041 Uiso 1 1 calc R
C7 C 0.3755(2) 0.1962(2) 0.15991(19) 0.0379(4) Uani 1 1 d .
H7 H 0.3131 0.1554 0.0937 0.046 Uiso 1 1 calc R
C8 C 0.3283(2) 0.2175(2) 0.27644(19) 0.0362(4) Uani 1 1 d .
H8 H 0.2340 0.1902 0.2903 0.043 Uiso 1 1 calc R
C9 C 0.41930(19) 0.27897(19) 0.37289(17) 0.0304(4) Uani 1 1 d .
H9 H 0.3871 0.2919 0.4528 0.036 Uiso 1 1 calc R
C10 C 0.96511(19) 0.19543(17) 0.51457(16) 0.0269(4) Uani 1 1 d .
C11 C 0.92647(19) 0.14191(17) 0.63379(16) 0.0269(4) Uani 1 1 d .
H11A H 1.0063 0.0916 0.6718 0.032 Uiso 1 1 calc R
H11B H 0.8407 0.0818 0.6183 0.032 Uiso 1 1 calc R
C12 C 0.89631(18) 0.26403(17) 0.71980(15) 0.0243(3) Uani 1 1 d .
H12 H 0.977(2) 0.330(2) 0.714(2) 0.029 Uiso 1 1 calc .
C13 C 0.75874(18) 0.33226(17) 0.66682(15) 0.0246(3) Uani 1 1 d .
H13 H 0.775(2) 0.431(2) 0.678(2) 0.029 Uiso 1 1 calc .
C14 C 0.61976(19) 0.29545(19) 0.71858(16) 0.0294(4) Uani 1 1 d .
C15 C 0.5444(2) 0.1783(2) 0.67904(17) 0.0341(4) Uani 1 1 d .
H15 H 0.5826 0.1174 0.6216 0.041 Uiso 1 1 calc R
C16 C 0.4124(2) 0.1481(2) 0.72244(19) 0.0399(5) Uani 1 1 d .
C17 C 0.3596(2) 0.2378(3) 0.8082(2) 0.0470(6) Uani 1 1 d .
H17 H 0.2709 0.2179 0.8392 0.056 Uiso 1 1 calc R
C18 C 0.4327(2) 0.3536(3) 0.8486(2) 0.0448(5) Uani 1 1 d .
H18 H 0.3949 0.4135 0.9072 0.054 Uiso 1 1 calc R
C19 C 0.5632(2) 0.3841(2) 0.80346(18) 0.0382(5) Uani 1 1 d .
H19 H 0.6135 0.4654 0.8307 0.046 Uiso 1 1 calc R
C20 C 0.90166(18) 0.23525(17) 0.85482(15) 0.0258(3) Uani 1 1 d .
C21 C 0.9809(2) 0.3210(2) 0.94208(18) 0.0357(4) Uani 1 1 d .
H21 H 1.0269 0.3979 0.9160 0.043 Uiso 1 1 calc R
C22 C 0.9943(2) 0.2964(2) 1.06702(19) 0.0408(5) Uani 1 1 d .
H22 H 1.0492 0.3562 1.1252 0.049 Uiso 1 1 calc R
C23 C 0.9277(2) 0.1854(2) 1.10637(17) 0.0368(4) Uani 1 1 d .
H23 H 0.9368 0.1677 1.1914 0.044 Uiso 1 1 calc R
C24 C 0.8481(3) 0.1004(2) 1.0208(2) 0.0461(5) Uani 1 1 d .
H24 H 0.8016 0.0240 1.0474 0.055 Uiso 1 1 calc R
C25 C 0.8345(2) 0.1248(2) 0.89591(18) 0.0400(5) Uani 1 1 d .
H25 H 0.7787 0.0651 0.8383 0.048 Uiso 1 1 calc R
C26 C 0.3280(3) 0.0294(3) 0.6728(3) 0.0519(6) Uani 1 1 d .
H26A H 0.2685 0.0499 0.5979 0.078 Uiso 1 1 calc R
H26B H 0.2666 0.0007 0.7348 0.078 Uiso 1 1 calc R
H26C H 0.3922 -0.0421 0.6525 0.078 Uiso 1 1 calc R
N1 N 0.86872(15) 0.29142(14) 0.47540(13) 0.0242(3) Uani 1 1 d .
N2 N 0.73646(15) 0.29301(14) 0.53109(12) 0.0236(3) Uani 1 1 d .
O1 O 0.99650(14) 0.42288(13) 0.35390(11) 0.0317(3) Uani 1 1 d .
O2 O 1.07027(15) 0.17087(15) 0.46236(13) 0.0376(3) Uani 1 1 d .

loop_
_atom_site_aniso_label
_atom_site_aniso_U_11
_atom_site_aniso_U_22
_atom_site_aniso_U_33
_atom_site_aniso_U_23
_atom_site_aniso_U_13
_atom_site_aniso_U_12
C1 0.0312(8) 0.0274(8) 0.0185(7) 0.0002(6) -0.0011(6) -0.0035(6)
C2 0.0333(9) 0.0264(8) 0.0265(8) 0.0033(6) -0.0022(7) 0.0013(7)
C3 0.0275(8) 0.0273(8) 0.0222(8) 0.0024(6) 0.0012(6) 0.0062(6)
C4 0.0260(8) 0.0253(8) 0.0239(8) 0.0031(6) 0.0006(6) 0.0054(6)
C5 0.0278(8) 0.0343(9) 0.0258(8) 0.0044(7) 0.0024(7) 0.0021(7)
C6 0.0395(10) 0.0399(10) 0.0231(8) 0.0025(7) 0.0021(7) 0.0012(8)
C7 0.0402(10) 0.0417(11) 0.0298(9) 0.0016(8) -0.0045(8) -0.0066(8)
C8 0.0298(9) 0.0417(11) 0.0368(10) 0.0050(8) 0.0012(8) -0.0043(8)
C9 0.0294(9) 0.0344(9) 0.0282(9) 0.0046(7) 0.0043(7) 0.0050(7)
C10 0.0279(8) 0.0285(8) 0.0245(8) -0.0008(6) 0.0036(6) 0.0056(6)
C11 0.0308(8) 0.0266(8) 0.0239(8) 0.0030(6) 0.0041(6) 0.0069(6)
C12 0.0259(8) 0.0248(8) 0.0222(8) 0.0020(6) 0.0025(6) 0.0016(6)
C13 0.0270(8) 0.0277(8) 0.0194(7) 0.0011(6) 0.0034(6) 0.0048(6)
C14 0.0279(8) 0.0404(10) 0.0218(8) 0.0081(7) 0.0052(6) 0.0094(7)
C15 0.0293(9) 0.0466(11) 0.0275(9) 0.0063(8) 0.0052(7) 0.0020(8)
C16 0.0297(9) 0.0582(13) 0.0337(10) 0.0168(9) 0.0034(8) 0.0010(9)
C17 0.0325(10) 0.0796(17) 0.0347(11) 0.0267(11) 0.0144(8) 0.0176(10)
C18 0.0479(12) 0.0601(14) 0.0320(10) 0.0165(9) 0.0178(9) 0.0236(11)
C19 0.0446(11) 0.0465(11) 0.0273(9) 0.0113(8) 0.0114(8) 0.0195(9)
C20 0.0259(8) 0.0302(8) 0.0218(8) 0.0025(6) 0.0027(6) 0.0051(6)
C21 0.0446(11) 0.0327(10) 0.0288(9) 0.0002(7) 0.0001(8) -0.0019(8)
C22 0.0518(12) 0.0424(11) 0.0259(9) -0.0036(8) -0.0041(8) 0.0019(9)
C23 0.0445(11) 0.0453(11) 0.0214(8) 0.0045(7) 0.0037(7) 0.0088(9)
C24 0.0630(14) 0.0460(12) 0.0295(10) 0.0115(9) 0.0031(9) -0.0107(10)
C25 0.0525(12) 0.0408(11) 0.0254(9) 0.0045(8) -0.0009(8) -0.0114(9)
C26 0.0439(12) 0.0538(14) 0.0598(15) 0.0146(11) 0.0078(11) 0.0000(10)
N1 0.0248(7) 0.0278(7) 0.0209(7) 0.0029(5) 0.0055(5) 0.0032(5)
N2 0.0232(7) 0.0296(7) 0.0189(6) 0.0031(5) 0.0038(5) 0.0051(5)
O1 0.0335(7) 0.0374(7) 0.0244(6) 0.0021(5) 0.0057(5) -0.0072(5)
O2 0.0354(7) 0.0460(8) 0.0342(7) 0.0049(6) 0.0124(6) 0.0141(6)

loop_
_atom_type_symbol
_atom_type_description
_atom_type_scat_dispersion_real
_atom_type_scat_dispersion_imag
_atom_type_scat_source
C C 0.0033 0.0016 'International Tables Vol C Tables 4.2.6.8 and 6.1.1.4'
H H 0.0000 0.0000 'International Tables Vol C Tables 4.2.6.8 and 6.1.1.4'
N N 0.0061 0.0033 'International Tables Vol C Tables 4.2.6.8 and 6.1.1.4'
O O 0.0106 0.0060 'International Tables Vol C Tables 4.2.6.8 and 6.1.1.4'

loop_
_geom_angle_atom_site_label_1
_geom_angle_atom_site_label_2
_geom_angle_atom_site_label_3
_geom_angle
O1 C1 N1 125.47(16)
O1 C1 C2 128.58(16)
N1 C1 C2 105.95(14)
C1 C2 C3 103.46(14)
N2 C3 C4 110.55(13)
N2 C3 C2 104.22(13)
C4 C3 C2 114.26(14)
C9 C4 C5 118.69(16)
C9 C4 C3 119.21(15)
C5 C4 C3 122.10(16)
C6 C5 C4 120.72(17)
C5 C6 C7 119.92(18)
C8 C7 C6 119.97(18)
C7 C8 C9 119.91(18)
C8 C9 C4 120.75(17)
O2 C10 N1 122.27(16)
O2 C10 C11 126.74(16)
N1 C10 C11 110.70(14)
C10 C11 C12 106.41(14)
C20 C12 C11 113.62(14)
C20 C12 C13 115.47(14)
C11 C12 C13 109.98(13)
N2 C13 C14 105.82(13)
N2 C13 C12 107.38(13)
C14 C13 C12 117.16(14)
C15 C14 C19 119.15(18)
C15 C14 C13 121.30(16)
C19 C14 C13 119.48(18)
C14 C15 C16 121.03(19)
C17 C16 C15 118.5(2)
C17 C16 C26 120.7(2)
C15 C16 C26 120.7(2)
C18 C17 C16 121.35(19)
C17 C18 C19 119.9(2)
C14 C19 C18 120.1(2)
C25 C20 C21 117.99(17)
C25 C20 C12 123.09(16)
C21 C20 C12 118.89(16)
C20 C21 C22 121.32(19)
C23 C22 C21 120.00(19)
C24 C23 C22 119.12(18)
C23 C24 C25 121.0(2)
C20 C25 C24 120.58(19)
C1 N1 C10 128.99(15)
C1 N1 N2 113.68(13)
C10 N1 N2 116.01(13)
N1 N2 C13 111.84(12)
N1 N2 C3 103.17(12)
C13 N2 C3 112.51(13)

loop_
_geom_bond_atom_site_label_1
_geom_bond_atom_site_label_2
_geom_bond_distance
C1 O1 1.211(2)
C1 N1 1.398(2)
C1 C2 1.507(3)
C2 C3 1.532(2)
C3 N2 1.499(2)
C3 C4 1.515(2)
C4 C9 1.394(2)
C4 C5 1.398(2)
C5 C6 1.388(3)
C6 C7 1.390(3)
C7 C8 1.388(3)
C8 C9 1.391(3)
C10 O2 1.210(2)
C10 N1 1.402(2)
C10 C11 1.508(2)
C11 C12 1.547(2)
C12 C20 1.512(2)
C12 C13 1.560(2)
C13 N2 1.498(2)
C13 C14 1.517(2)
C14 C15 1.383(3)
C14 C19 1.395(3)
C15 C16 1.402(3)
C16 C17 1.392(3)
C16 C26 1.461(3)
C17 C18 1.365(4)
C18 C19 1.398(3)
C20 C25 1.384(3)
C20 C21 1.389(3)
C21 C22 1.392(3)
C22 C23 1.379(3)
C23 C24 1.375(3)
C24 C25 1.391(3)
N1 N2 1.4339(19)
